data_7244659
loop_
_publ_author_name
'Maganti, Lakshmi Haritha Bharathi'
'Ramesh, Deepthi'
'Vijayakumar, Balaji Gowrivel'
'Khan, Mohd Imran K.'
'Dhayalan, Arunkumar'
'Kamalraja, Jayabal'
'Kannan, Tharanikkarasu'

_publ_section_title
;
 Acetylene containing 2-(2-hydrazinyl)thiazole derivatives: design,
 synthesis, and in vitro and in silico evaluation of antimycobacterial
 activity against Mycobacterium tuberculosis
;
_journal_issue 14
_journal_name_full 'RSC Advances'
_journal_page_first 8771
_journal_page_last 8782
_journal_paper_doi 10.1039/D2RA00928E
_journal_volume 12
_journal_year 2022
_chemical_formula_moiety 'C18 H14 N4 O S'
_chemical_formula_sum 'C18 H14 N4 O S'
_chemical_formula_weight 334.39
_space_group_crystal_system monoclinic
_space_group_IT_number 13
_space_group_name_Hall '-P 2yac'
_space_group_name_H-M_alt 'P 1 2/n 1'
_atom_sites_solution_hydrogens geom
_atom_sites_solution_primary direct
_atom_sites_solution_secondary difmap
_audit_block_doi 10.5517/ccdc.csd.cc26fjnv
_audit_creation_date 2020-10-15
_audit_creation_method
;
Olex2 1.2-ac3
(compiled 2016.03.30 svn.r3266 for Rigaku Oxford Diffraction, GUI svn.r5168)
;
_audit_update_record
;
2020-10-16 deposited with the CCDC.	2022-03-10 downloaded from the CCDC.
;
_cell_angle_alpha 90.00
_cell_angle_beta 93.716(7)
_cell_angle_gamma 90.00
_cell_formula_units_Z 4
_cell_length_a 10.6038(7)
_cell_length_b 9.9316(7)
_cell_length_c 16.1177(11)
_cell_measurement_reflns_used 3562
_cell_measurement_temperature 298(2)
_cell_measurement_theta_max 29.2989
_cell_measurement_theta_min 3.2530
_cell_volume 1693.8(2)
_computing_cell_refinement
;
CrysAlisPro, Agilent Technologies,
Version 1.171.36.21 (release 14-08-2012 CrysAlis171 .NET)
(compiled Sep 14 2012,17:21:16)
;
_computing_data_collection
;
CrysAlisPro, Agilent Technologies,
Version 1.171.36.21 (release 14-08-2012 CrysAlis171 .NET)
(compiled Sep 14 2012,17:21:16)
;
_computing_data_reduction
;
CrysAlisPro, Agilent Technologies,
Version 1.171.36.21 (release 14-08-2012 CrysAlis171 .NET)
(compiled Sep 14 2012,17:21:16)
;
_computing_molecular_graphics 'Olex2 (Dolomanov et al., 2009)'
_computing_publication_material 'Olex2 (Dolomanov et al., 2009)'
_computing_structure_refinement 'ShelXL (Sheldrick, 2015)'
_computing_structure_solution 'ShelXS (Sheldrick, 2008)'
_diffrn_ambient_temperature 298
_diffrn_detector_area_resol_mean 15.9821
_diffrn_measured_fraction_theta_full 0.9967
_diffrn_measured_fraction_theta_max 0.9967
_diffrn_measurement_details
;
#__ type_ start__ end____ width___ exp.time_
  1 omega  -80.00  -53.00   1.0000   10.2000
omega____ theta____ kappa____ phi______ frames
    -      -17.1835  -37.0000  120.0000 27

#__ type_ start__ end____ width___ exp.time_
  2 omega  -27.00    2.00   1.0000   10.2000
omega____ theta____ kappa____ phi______ frames
    -      -17.1835  -57.0000  150.0000 29

#__ type_ start__ end____ width___ exp.time_
  3 omega   -9.00   86.00   1.0000   10.2000
omega____ theta____ kappa____ phi______ frames
    -       19.9960   77.0000   30.0000 95

#__ type_ start__ end____ width___ exp.time_
  4 omega  -46.00   45.00   1.0000   10.2000
omega____ theta____ kappa____ phi______ frames
    -       19.9960  -77.0000 -180.0000 91

#__ type_ start__ end____ width___ exp.time_
  5 omega   32.00   79.00   1.0000   10.2000
omega____ theta____ kappa____ phi______ frames
    -       19.9960 -178.0000   60.0000 47
;
_diffrn_measurement_device_type 'Xcalibur, Eos'
_diffrn_measurement_method '\w scans'
_diffrn_orient_matrix_UB_11 0.0368484000
_diffrn_orient_matrix_UB_12 -0.0543001000
_diffrn_orient_matrix_UB_13 -0.0137143000
_diffrn_orient_matrix_UB_21 0.0438710000
_diffrn_orient_matrix_UB_22 0.0464450000
_diffrn_orient_matrix_UB_23 -0.0150848000
_diffrn_orient_matrix_UB_31 0.0348253000
_diffrn_orient_matrix_UB_32 -0.0010293000
_diffrn_orient_matrix_UB_33 0.0390662000
_diffrn_radiation_monochromator graphite
_diffrn_radiation_type MoK\a
_diffrn_radiation_wavelength 0.71073
_diffrn_reflns_av_R_equivalents 0.0198
_diffrn_reflns_av_unetI/netI 0.0242
_diffrn_reflns_limit_h_max 11
_diffrn_reflns_limit_h_min -13
_diffrn_reflns_limit_k_max 12
_diffrn_reflns_limit_k_min -13
_diffrn_reflns_limit_l_max 20
_diffrn_reflns_limit_l_min -21
_diffrn_reflns_number 9712
_diffrn_reflns_theta_full 29.36
_diffrn_reflns_theta_max 29.36
_diffrn_reflns_theta_min 3.26
_diffrn_source 'Enhance (Mo) X-ray Source'
_exptl_absorpt_coefficient_mu 0.203
_exptl_absorpt_correction_T_max 1.00000
_exptl_absorpt_correction_T_min 0.80686
_exptl_absorpt_correction_type multi-scan
_exptl_absorpt_process_details
;
CrysAlisPro, Agilent Technologies,
Version 1.171.36.21 (release 14-08-2012 CrysAlis171 .NET)
(compiled Sep 14 2012,17:21:16)
Empirical absorption correction using spherical harmonics,
 implemented in SCALE3 ABSPACK scaling algorithm.
;
_exptl_crystal_colour 'clear yellowish yellow'
_exptl_crystal_colour_lustre clear
_exptl_crystal_colour_modifier yellowish
_exptl_crystal_colour_primary yellow
_exptl_crystal_density_diffrn 1.311
_exptl_crystal_density_method 'not measured'
_exptl_crystal_description block
_exptl_crystal_F_000 696
_exptl_crystal_size_max 0.64
_exptl_crystal_size_mid 0.58
_exptl_crystal_size_min 0.26
_refine_diff_density_max 0.328
_refine_diff_density_min -0.337
_refine_diff_density_rms 0.043
_refine_ls_extinction_method none
_refine_ls_goodness_of_fit_ref 1.033
_refine_ls_hydrogen_treatment constr
_refine_ls_matrix_type full
_refine_ls_number_parameters 217
_refine_ls_number_reflns 3990
_refine_ls_number_restraints 0
_refine_ls_restrained_S_all 1.033
_refine_ls_R_factor_all 0.0582
_refine_ls_R_factor_gt 0.0444
_refine_ls_shift/su_max 0.001
_refine_ls_shift/su_mean 0.000
_refine_ls_structure_factor_coef Fsqd
_refine_ls_weighting_details 'calc w=1/[\s^2^(Fo^2^)+(0.0620P)^2^+0.5064P] where P=(Fo^2^+2Fc^2^)/3'
_refine_ls_weighting_scheme calc
_refine_ls_wR_factor_gt 0.1170
_refine_ls_wR_factor_ref 0.1287
_reflns_number_gt 3176
_reflns_number_total 3990
_reflns_threshold_expression >2sigma(I)
_cod_data_source_file d2ra00928e2.cif
_cod_data_source_block 7
_cod_database_code 7244659
_chemical_oxdiff_formula 'C19 H15 N3 O S'
_chemical_oxdiff_usercomment 'YELLOW COLOUR PLATE, 298K, 0.84 0.82 0.16'
_reflns_odcompleteness_completeness 99.67
_reflns_odcompleteness_iscentric 1
_reflns_odcompleteness_theta 26.32
_olex2_refinement_description
;
1. Fixed Uiso
 At 1.2 times of:
  All C(H) groups, All C(H,H) groups, All N(H) groups
2.a Secondary CH2 refined with riding coordinates:
 C20(H20A,H20B)
2.b Aromatic/amide H refined with riding coordinates:
 C5(H5), N6(H6), C11(H11), C12(H12), C13(H13), C14(H14), C15(H15), C16(H16),
 C17(H17), C18(H18), C19(H19), C21(H21)
;
_olex2_submission_special_instructions 'No special instructions were received'

loop_
_space_group_symop_id
_space_group_symop_operation_xyz
1 'x, y, z'
2 '-x+1/2, y, -z+1/2'
3 '-x, -y, -z'
4 'x-1/2, -y, z-1/2'

loop_
_atom_site_label
_atom_site_type_symbol
_atom_site_fract_x
_atom_site_fract_y
_atom_site_fract_z
_atom_site_U_iso_or_equiv
_atom_site_adp_type
_atom_site_occupancy
_atom_site_calc_flag
_atom_site_disorder_assembly
_atom_site_disorder_group
_atom_site_refinement_flags_posn
S1 S 0.58164(4) 0.78028(6) 0.18303(3) 0.05117(16) Uani 1 d . . .
N1 N 0.34972(12) 0.70149(13) 0.16343(8) 0.0352(3) Uani 1 d . . .
N2 N 0.51193(12) 0.82261(14) 0.34770(8) 0.0402(3) Uani 1 d . . .
C3 C 0.40347(14) 0.68285(16) 0.08790(9) 0.0356(3) Uani 1 d . . .
O4 O 0.49346(14) 0.79949(15) 0.59173(8) 0.0600(4) Uani 1 d . . .
C5 C 0.49763(15) 0.83198(16) 0.42514(10) 0.0375(3) Uani 1 d . . .
H5 H 0.4207 0.8098 0.4462 0.045 Uiso 1 calc . . R
N6 N 0.41042(13) 0.77952(15) 0.29781(9) 0.0438(3) Uani 1 d . . .
H6 H 0.3364 0.7713 0.3160 0.053 Uiso 1 calc . . R
C7 C 0.60366(14) 0.87822(15) 0.48118(10) 0.0377(3) Uani 1 d . . .
C8 C 0.32862(15) 0.62037(16) 0.01813(10) 0.0375(3) Uani 1 d . . .
C9 C 0.43356(14) 0.75060(16) 0.21802(10) 0.0356(3) Uani 1 d . . .
C10 C 0.60010(16) 0.85997(17) 0.56677(11) 0.0434(4) Uani 1 d . . .
C11 C 0.52555(16) 0.7203(2) 0.08722(11) 0.0475(4) Uani 1 d . . .
H11 H 0.5734 0.7146 0.0410 0.057 Uiso 1 calc . . R
C12 C 0.22341(16) 0.54160(17) 0.03170(11) 0.0450(4) Uani 1 d . . .
H12 H 0.1971 0.5323 0.0853 0.054 Uiso 1 calc . . R
C13 C 0.70755(16) 0.94203(19) 0.45105(12) 0.0472(4) Uani 1 d . . .
H13 H 0.7106 0.9559 0.3941 0.057 Uiso 1 calc . . R
C14 C 0.70128(19) 0.9007(2) 0.62010(12) 0.0541(5) Uani 1 d . . .
H14 H 0.7000 0.8858 0.6770 0.065 Uiso 1 calc . . R
C15 C 0.15753(18) 0.47708(19) -0.03344(13) 0.0536(5) Uani 1 d . . .
H15 H 0.0876 0.4245 -0.0232 0.064 Uiso 1 calc . . R
C16 C 0.36373(18) 0.6333(2) -0.06301(11) 0.0505(4) Uani 1 d . . .
H16 H 0.4329 0.6865 -0.0738 0.061 Uiso 1 calc . . R
C17 C 0.80690(17) 0.9854(2) 0.50433(14) 0.0574(5) Uani 1 d . . .
H17 H 0.8756 1.0293 0.4835 0.069 Uiso 1 calc . . R
C18 C 0.80325(19) 0.9633(2) 0.58808(14) 0.0590(5) Uani 1 d . . .
H18 H 0.8707 0.9909 0.6238 0.071 Uiso 1 calc . . R
C19 C 0.1945(2) 0.4900(2) -0.11334(13) 0.0601(5) Uani 1 d . . .
H19 H 0.1501 0.4461 -0.1571 0.072 Uiso 1 calc . . R
C20 C 0.4690(2) 0.8044(2) 0.67717(13) 0.0630(5) Uani 1 d . . .
H20A H 0.3792 0.7917 0.6825 0.076 Uiso 1 calc . . R
H20B H 0.4914 0.8929 0.6988 0.076 Uiso 1 calc . . R
C21 C 0.2974(2) 0.5683(2) -0.12793(12) 0.0612(5) Uani 1 d . . .
H21 H 0.3227 0.5776 -0.1818 0.073 Uiso 1 calc . . R
C22 C 0.5375(2) 0.7042(2) 0.72641(14) 0.0665(6) Uani 1 d . . .
N3 N 0.5915(3) 0.6215(3) 0.76804(19) 0.1258(11) Uani 1 d . . .

loop_
_atom_site_aniso_label
_atom_site_aniso_U_11
_atom_site_aniso_U_22
_atom_site_aniso_U_33
_atom_site_aniso_U_23
_atom_site_aniso_U_13
_atom_site_aniso_U_12
S1 0.0334(2) 0.0765(3) 0.0435(3) -0.0093(2) 0.00123(17) -0.0090(2)
N1 0.0336(6) 0.0418(7) 0.0298(6) 0.0004(5) -0.0004(5) -0.0013(5)
N2 0.0360(7) 0.0467(7) 0.0369(7) -0.0054(6) -0.0053(5) 0.0001(6)
C3 0.0364(8) 0.0386(8) 0.0316(8) 0.0011(6) 0.0013(6) 0.0028(6)
O4 0.0662(9) 0.0736(9) 0.0386(7) 0.0117(6) -0.0087(6) -0.0215(7)
C5 0.0369(8) 0.0392(8) 0.0354(8) -0.0012(6) -0.0043(6) 0.0020(6)
N6 0.0333(7) 0.0649(9) 0.0329(7) -0.0074(6) -0.0015(5) -0.0048(6)
C7 0.0379(8) 0.0343(7) 0.0397(8) -0.0054(6) -0.0064(6) 0.0047(6)
C8 0.0408(8) 0.0380(8) 0.0336(8) -0.0009(6) 0.0001(6) 0.0042(6)
C9 0.0342(7) 0.0397(8) 0.0323(8) 0.0009(6) -0.0011(6) 0.0012(6)
C10 0.0487(9) 0.0380(8) 0.0420(9) 0.0008(7) -0.0099(7) -0.0007(7)
C11 0.0387(9) 0.0667(12) 0.0376(9) -0.0049(8) 0.0062(7) -0.0038(8)
C12 0.0455(9) 0.0454(9) 0.0441(9) -0.0050(7) 0.0024(7) -0.0010(7)
C13 0.0414(9) 0.0518(10) 0.0481(10) -0.0073(8) -0.0001(7) 0.0028(7)
C14 0.0640(12) 0.0523(10) 0.0432(10) -0.0027(8) -0.0190(8) -0.0020(9)
C15 0.0460(10) 0.0494(10) 0.0643(12) -0.0113(9) -0.0045(9) -0.0047(8)
C16 0.0538(10) 0.0601(11) 0.0374(9) -0.0025(8) 0.0024(7) -0.0048(8)
C17 0.0406(10) 0.0591(12) 0.0716(13) -0.0111(10) -0.0026(9) -0.0055(8)
C18 0.0500(10) 0.0551(11) 0.0686(13) -0.0127(10) -0.0219(9) -0.0035(9)
C19 0.0622(12) 0.0628(12) 0.0530(11) -0.0189(10) -0.0144(9) 0.0021(10)
C20 0.0684(13) 0.0717(13) 0.0485(11) 0.0105(10) 0.0005(10) -0.0021(11)
C21 0.0716(13) 0.0767(14) 0.0347(9) -0.0102(9) -0.0020(9) -0.0001(11)
C22 0.0730(14) 0.0740(14) 0.0508(12) 0.0224(11) -0.0076(10) -0.0104(11)
N3 0.118(2) 0.135(3) 0.121(2) 0.0524(19) -0.0194(18) -0.0257(19)

loop_
_atom_type_symbol
_atom_type_description
_atom_type_scat_dispersion_real
_atom_type_scat_dispersion_imag
_atom_type_scat_source
C C 0.0033 0.0016 'International Tables Vol C Tables 4.2.6.8 and 6.1.1.4'
H H 0.0000 0.0000 'International Tables Vol C Tables 4.2.6.8 and 6.1.1.4'
N N 0.0061 0.0033 'International Tables Vol C Tables 4.2.6.8 and 6.1.1.4'
O O 0.0106 0.0060 'International Tables Vol C Tables 4.2.6.8 and 6.1.1.4'
S S 0.1246 0.1234 'International Tables Vol C Tables 4.2.6.8 and 6.1.1.4'

loop_
_geom_angle_atom_site_label_1
_geom_angle_atom_site_label_2
_geom_angle_atom_site_label_3
_geom_angle
_geom_angle_site_symmetry_1
_geom_angle_site_symmetry_3
_geom_angle_publ_flag
C11 S1 C9 88.02(8) . . ?
C9 N1 C3 109.91(13) . . ?
C5 N2 N6 117.41(14) . . ?
N1 C3 C8 119.63(13) . . ?
C11 C3 N1 114.77(14) . . ?
C11 C3 C8 125.54(15) . . ?
C10 O4 C20 118.60(15) . . ?
N2 C5 H5 120.3 . . ?
N2 C5 C7 119.44(15) . . ?
C7 C5 H5 120.3 . . ?
N2 N6 H6 122.0 . . ?
C9 N6 N2 116.07(13) . . ?
C9 N6 H6 122.0 . . ?
C10 C7 C5 119.92(15) . . ?
C13 C7 C5 121.43(15) . . ?
C13 C7 C10 118.64(15) . . ?
C12 C8 C3 121.02(14) . . ?
C16 C8 C3 121.11(15) . . ?
C16 C8 C12 117.82(15) . . ?
N1 C9 S1 115.96(12) . . ?
N1 C9 N6 124.19(14) . . ?
N6 C9 S1 119.85(12) . . ?
O4 C10 C7 115.16(14) . . ?
O4 C10 C14 124.54(17) . . ?
C14 C10 C7 120.29(17) . . ?
S1 C11 H11 124.3 . . ?
C3 C11 S1 111.34(13) . . ?
C3 C11 H11 124.3 . . ?
C8 C12 H12 119.6 . . ?
C15 C12 C8 120.84(17) . . ?
C15 C12 H12 119.6 . . ?
C7 C13 H13 119.5 . . ?
C17 C13 C7 121.02(18) . . ?
C17 C13 H13 119.5 . . ?
C10 C14 H14 120.2 . . ?
C18 C14 C10 119.54(18) . . ?
C18 C14 H14 120.2 . . ?
C12 C15 H15 119.7 . . ?
C19 C15 C12 120.52(18) . . ?
C19 C15 H15 119.7 . . ?
C8 C16 H16 119.5 . . ?
C21 C16 C8 121.02(18) . . ?
C21 C16 H16 119.5 . . ?
C13 C17 H17 120.3 . . ?
C18 C17 C13 119.48(19) . . ?
C18 C17 H17 120.3 . . ?
C14 C18 H18 119.5 . . ?
C17 C18 C14 120.99(17) . . ?
C17 C18 H18 119.5 . . ?
C15 C19 H19 120.3 . . ?
C21 C19 C15 119.39(17) . . ?
C21 C19 H19 120.3 . . ?
O4 C20 H20A 108.9 . . ?
O4 C20 H20B 108.9 . . ?
O4 C20 C22 113.2(2) . . ?
H20A C20 H20B 107.8 . . ?
C22 C20 H20A 108.9 . . ?
C22 C20 H20B 108.9 . . ?
C16 C21 H21 119.8 . . ?
C19 C21 C16 120.41(19) . . ?
C19 C21 H21 119.8 . . ?
N3 C22 C20 178.5(3) . . ?

loop_
_geom_bond_atom_site_label_1
_geom_bond_atom_site_label_2
_geom_bond_distance
_geom_bond_site_symmetry_2
_geom_bond_publ_flag
S1 C9 1.7278(16) . ?
S1 C11 1.7243(18) . ?
N1 C3 1.3896(19) . ?
N1 C9 1.3042(19) . ?
N2 C5 1.270(2) . ?
N2 N6 1.3698(18) . ?
C3 C8 1.471(2) . ?
C3 C11 1.348(2) . ?
O4 C10 1.364(2) . ?
O4 C20 1.419(2) . ?
C5 H5 0.9300 . ?
C5 C7 1.469(2) . ?
N6 H6 0.8600 . ?
N6 C9 1.355(2) . ?
C7 C10 1.394(2) . ?
C7 C13 1.386(2) . ?
C8 C12 1.391(2) . ?
C8 C16 1.389(2) . ?
C10 C14 1.391(2) . ?
C11 H11 0.9300 . ?
C12 H12 0.9300 . ?
C12 C15 1.381(2) . ?
C13 H13 0.9300 . ?
C13 C17 1.384(2) . ?
C14 H14 0.9300 . ?
C14 C18 1.376(3) . ?
C15 H15 0.9300 . ?
C15 C19 1.376(3) . ?
C16 H16 0.9300 . ?
C16 C21 1.382(3) . ?
C17 H17 0.9300 . ?
C17 C18 1.371(3) . ?
C18 H18 0.9300 . ?
C19 H19 0.9300 . ?
C19 C21 1.373(3) . ?
C20 H20A 0.9700 . ?
C20 H20B 0.9700 . ?
C20 C22 1.439(3) . ?
C21 H21 0.9300 . ?
C22 N3 1.185(3) . ?

loop_
_geom_torsion_atom_site_label_1
_geom_torsion_atom_site_label_2
_geom_torsion_atom_site_label_3
_geom_torsion_atom_site_label_4
_geom_torsion
_geom_torsion_site_symmetry_1
_geom_torsion_site_symmetry_2
_geom_torsion_site_symmetry_3
_geom_torsion_site_symmetry_4
_geom_torsion_publ_flag
N1 C3 C8 C12 -20.9(2) . . . . ?
N1 C3 C8 C16 161.92(16) . . . . ?
N1 C3 C11 S1 0.7(2) . . . . ?
N2 C5 C7 C10 -165.26(15) . . . . ?
N2 C5 C7 C13 15.7(2) . . . . ?
N2 N6 C9 S1 -4.5(2) . . . . ?
N2 N6 C9 N1 176.08(15) . . . . ?
C3 N1 C9 S1 0.86(17) . . . . ?
C3 N1 C9 N6 -179.75(15) . . . . ?
C3 C8 C12 C15 -176.41(15) . . . . ?
C3 C8 C16 C21 176.32(18) . . . . ?
O4 C10 C14 C18 -178.75(18) . . . . ?
O4 C20 C22 N3 -144(12) . . . . ?
C5 N2 N6 C9 -170.18(15) . . . . ?
C5 C7 C10 O4 -0.6(2) . . . . ?
C5 C7 C10 C14 178.57(16) . . . . ?
C5 C7 C13 C17 179.89(16) . . . . ?
N6 N2 C5 C7 -179.78(14) . . . . ?
C7 C10 C14 C18 2.1(3) . . . . ?
C7 C13 C17 C18 0.9(3) . . . . ?
C8 C3 C11 S1 -176.34(13) . . . . ?
C8 C12 C15 C19 -0.3(3) . . . . ?
C8 C16 C21 C19 0.5(3) . . . . ?
C9 S1 C11 C3 -0.18(14) . . . . ?
C9 N1 C3 C8 176.24(14) . . . . ?
C9 N1 C3 C11 -1.0(2) . . . . ?
C10 O4 C20 C22 -81.4(2) . . . . ?
C10 C7 C13 C17 0.9(3) . . . . ?
C10 C14 C18 C17 -0.3(3) . . . . ?
C11 S1 C9 N1 -0.41(14) . . . . ?
C11 S1 C9 N6 -179.83(15) . . . . ?
C11 C3 C8 C12 156.07(18) . . . . ?
C11 C3 C8 C16 -21.2(3) . . . . ?
C12 C8 C16 C21 -1.0(3) . . . . ?
C12 C15 C19 C21 -0.3(3) . . . . ?
C13 C7 C10 O4 178.42(16) . . . . ?
C13 C7 C10 C14 -2.4(2) . . . . ?
C13 C17 C18 C14 -1.2(3) . . . . ?
C15 C19 C21 C16 0.2(3) . . . . ?
C16 C8 C12 C15 0.9(3) . . . . ?
C20 O4 C10 C7 -165.94(16) . . . . ?
C20 O4 C10 C14 14.9(3) . . . . ?
